data_2213555
loop_
_publ_author_name
'P. S. Patil'
'Jeannie Bee-Jan Teh'
'Hoong-Kun Fun'
'Ibrahim Abdul Razak'
'S. M. Dharmaprakash'

_publ_section_title
;
 (2<i>E</i>,4<i>E</i>)-1-(3-Nitrophenyl)-5-phenylpenta-2,4-dien-1-one
;
_journal_coeditor_code SJ2268
_journal_issue 5
_journal_name_full 'Acta Crystallographica Section E'
_journal_page_first o2122
_journal_page_last o2123
_journal_paper_doi 10.1107/S1600536807014663
_journal_volume 63
_journal_year 2007
_chemical_formula_iupac 'C17 H13 N O3'
_chemical_formula_moiety 'C17 H13 N O3'
_chemical_formula_sum 'C17 H13 N O3'
_chemical_formula_weight 279.28
_chemical_name_systematic
;
(2E,4E)-1-(3-nitrophenyl)-5-phenylpenta-2,4-dien-1-one
;
_space_group_IT_number 19
_symmetry_cell_setting orthorhombic
_symmetry_space_group_name_Hall 'P 2ac 2ab'
_symmetry_space_group_name_H-M 'P 21 21 21'
_atom_sites_solution_hydrogens geom
_atom_sites_solution_primary direct
_atom_sites_solution_secondary difmap
_audit_creation_method SHELXL-97
_cell_angle_alpha 90.00
_cell_angle_beta 90.00
_cell_angle_gamma 90.00
_cell_formula_units_Z 4
_cell_length_a 7.01670(10)
_cell_length_b 12.1953(2)
_cell_length_c 16.1081(3)
_cell_measurement_reflns_used 9853
_cell_measurement_temperature 100.00(10)
_cell_measurement_theta_max 35.41
_cell_measurement_theta_min 2.09
_cell_volume 1378.38(4)
_computing_cell_refinement APEX2
_computing_data_collection 'APEX2 (Bruker, 2005)'
_computing_data_reduction 'SAINT (Bruker, 2005)'
_computing_molecular_graphics SHELXTL
_computing_publication_material
;
SHELXTL, PARST (Nardelli, 1995) and PLATON (Spek, 2003)
;
_computing_structure_refinement SHELXTL
_computing_structure_solution 'SHELXTL (Sheldrick, 1998)'
_diffrn_ambient_temperature 297(2)
_diffrn_detector_area_resol_mean 8.33
_diffrn_measured_fraction_theta_full 0.998
_diffrn_measured_fraction_theta_max 0.998
_diffrn_measurement_device_type
;
Bruker SMART APEX2 CCD
;
_diffrn_measurement_method \w
_diffrn_radiation_monochromator graphite
_diffrn_radiation_source 'fine-focus sealed tube'
_diffrn_radiation_type MoK\a
_diffrn_radiation_wavelength 0.71073
_diffrn_reflns_av_R_equivalents 0.0439
_diffrn_reflns_av_sigmaI/netI 0.0242
_diffrn_reflns_limit_h_max 11
_diffrn_reflns_limit_h_min -10
_diffrn_reflns_limit_k_max 19
_diffrn_reflns_limit_k_min -19
_diffrn_reflns_limit_l_max 26
_diffrn_reflns_limit_l_min -26
_diffrn_reflns_number 38028
_diffrn_reflns_theta_full 35.41
_diffrn_reflns_theta_max 35.41
_diffrn_reflns_theta_min 2.09
_diffrn_standards_number 0
_exptl_absorpt_coefficient_mu 0.093
_exptl_absorpt_correction_T_max 0.9875
_exptl_absorpt_correction_T_min 0.8640
_exptl_absorpt_correction_type multi-scan
_exptl_absorpt_process_details '(SADABS; Bruker, 2005)'
_exptl_crystal_colour Yellow
_exptl_crystal_density_diffrn 1.346
_exptl_crystal_density_method 'not measured'
_exptl_crystal_description Block
_exptl_crystal_F_000 584
_exptl_crystal_size_max 0.47
_exptl_crystal_size_mid 0.26
_exptl_crystal_size_min 0.14
_refine_diff_density_max 0.288
_refine_diff_density_min -0.211
_refine_ls_extinction_method none
_refine_ls_goodness_of_fit_ref 1.071
_refine_ls_hydrogen_treatment constr
_refine_ls_matrix_type full
_refine_ls_number_parameters 190
_refine_ls_number_reflns 3523
_refine_ls_number_restraints 0
_refine_ls_restrained_S_all 1.071
_refine_ls_R_factor_all 0.0497
_refine_ls_R_factor_gt 0.0417
_refine_ls_shift/su_max 0.000
_refine_ls_shift/su_mean 0.000
_refine_ls_structure_factor_coef Fsqd
_refine_ls_weighting_details 'calc w=1/[\s^2^(Fo^2^)+(0.061P)^2^+0.1877P] where P=(Fo^2^+2Fc^2^)/3'
_refine_ls_weighting_scheme calc
_refine_ls_wR_factor_gt 0.1101
_refine_ls_wR_factor_ref 0.1154
_reflns_number_gt 3097
_reflns_number_total 3523
_reflns_threshold_expression I>2\s(I)
_cod_data_source_file sj2268.cif
_cod_data_source_block I
_cod_depositor_comments
;
The following automatic conversions were performed:
'_symmetry_cell_setting' value 'Orthorhombic' changed to 'orthorhombic'
according to '/home/saulius/struct/CIF-dictionaries/cif_core.dic'
dictionary named 'cif_core.dic' version 2.4.1 from 2010-06-29.

Automatic conversion script
Id: cif_fix_enum 1527 2010-12-29 10:47:43Z saulius 

The following automatic conversions were performed:

'_symmetry_cell_setting' value 'Orthorhombic' changed to
'orthorhombic' according to
/home/saulius/struct/CIF-dictionaries/cif_core.dic dictionary named
'cif_core.dic' version 2.4.1 from 2010-06-29.

Automatic conversion script
Id: cif_fix_values 1715 2011-07-08 13:25:40Z adriana 
;
_cod_database_code 2213555
_cod_database_fobs_code 2213555

loop_
_symmetry_equiv_pos_as_xyz
'x, y, z'
'-x+1/2, -y, z+1/2'
'-x, y+1/2, -z+1/2'
'x+1/2, -y+1/2, -z'

loop_
_atom_site_type_symbol
_atom_site_label
_atom_site_fract_x
_atom_site_fract_y
_atom_site_fract_z
_atom_site_U_iso_or_equiv
_atom_site_adp_type
_atom_site_calc_flag
_atom_site_refinement_flags
_atom_site_occupancy
O O1 0.34727(18) 0.73359(9) 0.12193(7) 0.0294(2) Uani d . 1
O O2 0.94246(17) 0.62305(9) 0.23880(7) 0.0290(2) Uani d . 1
O O3 1.09835(18) 0.72784(10) 0.32353(8) 0.0335(3) Uani d . 1
N N1 0.95979(18) 0.70772(10) 0.27986(7) 0.0226(2) Uani d . 1
C C1 -0.4708(2) 1.09237(11) 0.05561(9) 0.0233(3) Uani d . 1
H H1A -0.3836 1.1238 0.0920 0.028 Uiso calc R 1
C C2 -0.6389(2) 1.14710(12) 0.03679(10) 0.0271(3) Uani d . 1
H H2A -0.6630 1.2152 0.0605 0.033 Uiso calc R 1
C C3 -0.7714(2) 1.10129(13) -0.01699(9) 0.0269(3) Uani d . 1
H H3A -0.8837 1.1384 -0.0292 0.032 Uiso calc R 1
C C4 -0.7352(2) 0.99967(13) -0.05238(8) 0.0248(3) Uani d . 1
H H4A -0.8240 0.9681 -0.0880 0.030 Uiso calc R 1
C C5 -0.5666(2) 0.94528(11) -0.03472(8) 0.0217(2) Uani d . 1
H H5A -0.5423 0.8779 -0.0596 0.026 Uiso calc R 1
C C6 -0.43218(19) 0.98992(11) 0.01995(8) 0.0190(2) Uani d . 1
C C7 -0.2572(2) 0.92819(11) 0.03565(8) 0.0197(2) Uani d . 1
H H7A -0.2363 0.8672 0.0022 0.024 Uiso calc R 1
C C8 -0.12297(19) 0.94964(11) 0.09310(8) 0.0203(2) Uani d . 1
H H8A -0.1370 1.0102 0.1277 0.024 Uiso calc R 1
C C9 0.0413(2) 0.88066(11) 0.10181(8) 0.0202(2) Uani d . 1
H H9A 0.0540 0.8227 0.0647 0.024 Uiso calc R 1
C C10 0.1788(2) 0.89318(11) 0.15938(8) 0.0208(2) Uani d . 1
H H10A 0.1706 0.9507 0.1971 0.025 Uiso calc R 1
C C11 0.3408(2) 0.81782(10) 0.16367(8) 0.0193(2) Uani d . 1
C C12 0.50404(19) 0.84422(10) 0.22038(8) 0.0175(2) Uani d . 1
C C13 0.6496(2) 0.76658(10) 0.22655(8) 0.0184(2) Uani d . 1
H H13A 0.6414 0.7006 0.1979 0.022 Uiso calc R 1
C C14 0.80556(19) 0.78903(10) 0.27573(8) 0.0183(2) Uani d . 1
C C15 0.8250(2) 0.88628(11) 0.31965(8) 0.0213(2) Uani d . 1
H H15A 0.9315 0.8992 0.3526 0.026 Uiso calc R 1
C C16 0.6810(2) 0.96359(11) 0.31295(9) 0.0231(3) Uani d . 1
H H16A 0.6908 1.0297 0.3414 0.028 Uiso calc R 1
C C17 0.5215(2) 0.94281(11) 0.26378(8) 0.0204(2) Uani d . 1
H H17A 0.4256 0.9952 0.2599 0.025 Uiso calc R 1

loop_
_atom_site_aniso_label
_atom_site_aniso_U_11
_atom_site_aniso_U_22
_atom_site_aniso_U_33
_atom_site_aniso_U_12
_atom_site_aniso_U_13
_atom_site_aniso_U_23
O1 0.0328(6) 0.0222(4) 0.0330(5) 0.0040(4) -0.0108(5) -0.0077(4)
O2 0.0301(6) 0.0219(4) 0.0351(5) 0.0060(4) -0.0021(5) -0.0033(4)
O3 0.0277(6) 0.0332(6) 0.0396(6) 0.0059(5) -0.0126(5) 0.0000(5)
N1 0.0226(5) 0.0213(5) 0.0240(5) 0.0027(4) -0.0009(4) 0.0033(4)
C1 0.0213(6) 0.0228(5) 0.0256(6) -0.0006(5) 0.0006(5) -0.0033(5)
C2 0.0263(7) 0.0232(6) 0.0317(7) 0.0039(5) 0.0027(6) -0.0007(5)
C3 0.0206(6) 0.0305(7) 0.0295(6) 0.0040(5) 0.0011(5) 0.0063(5)
C4 0.0221(6) 0.0291(6) 0.0233(5) -0.0007(5) -0.0035(5) 0.0026(5)
C5 0.0225(6) 0.0226(5) 0.0200(5) -0.0008(5) -0.0014(5) 0.0005(4)
C6 0.0178(5) 0.0208(5) 0.0185(5) -0.0008(4) 0.0007(4) 0.0009(4)
C7 0.0184(5) 0.0204(5) 0.0203(5) 0.0012(5) 0.0009(4) -0.0002(4)
C8 0.0179(5) 0.0222(5) 0.0209(5) 0.0003(5) 0.0000(4) -0.0002(4)
C9 0.0188(5) 0.0203(5) 0.0215(5) -0.0010(5) 0.0001(4) 0.0016(4)
C10 0.0190(5) 0.0215(5) 0.0219(5) -0.0001(5) -0.0008(4) -0.0006(4)
C11 0.0193(5) 0.0186(5) 0.0200(5) -0.0009(4) -0.0019(4) 0.0001(4)
C12 0.0172(5) 0.0168(5) 0.0186(5) -0.0008(4) 0.0006(4) -0.0001(4)
C13 0.0202(6) 0.0157(5) 0.0193(5) -0.0004(4) -0.0003(4) 0.0005(4)
C14 0.0179(5) 0.0181(5) 0.0190(5) 0.0008(4) -0.0005(4) 0.0027(4)
C15 0.0195(5) 0.0227(5) 0.0217(5) -0.0025(5) -0.0013(4) -0.0024(5)
C16 0.0222(6) 0.0202(5) 0.0268(6) -0.0010(5) -0.0013(5) -0.0060(5)
C17 0.0187(5) 0.0188(5) 0.0238(5) -0.0002(5) 0.0001(4) -0.0035(4)

loop_
_atom_type_symbol
_atom_type_description
_atom_type_scat_dispersion_real
_atom_type_scat_dispersion_imag
_atom_type_scat_source
C C 0.0033 0.0000 'International Tables Vol C Tables 4.2.6.8 and 6.1.1.4'
H H 0.0000 0.0000 'International Tables Vol C Tables 4.2.6.8 and 6.1.1.4'
N N 0.0061 0.0000 'International Tables Vol C Tables 4.2.6.8 and 6.1.1.4'
O O 0.0106 0.0000 'International Tables Vol C Tables 4.2.6.8 and 6.1.1.4'

loop_
_geom_angle_atom_site_label_1
_geom_angle_atom_site_label_2
_geom_angle_atom_site_label_3
_geom_angle
O3 N1 O2 123.67(13)
O3 N1 C14 118.39(11)
O2 N1 C14 117.94(12)
C2 C1 C6 120.20(13)
C2 C1 H1A 119.9
C6 C1 H1A 119.9
C3 C2 C1 120.77(13)
C3 C2 H2A 119.6
C1 C2 H2A 119.6
C4 C3 C2 119.55(14)
C4 C3 H3A 120.2
C2 C3 H3A 120.2
C5 C4 C3 119.97(14)
C5 C4 H4A 120.0
C3 C4 H4A 120.0
C4 C5 C6 121.20(13)
C4 C5 H5A 119.4
C6 C5 H5A 119.4
C5 C6 C1 118.29(13)
C5 C6 C7 118.30(12)
C1 C6 C7 123.40(12)
C8 C7 C6 127.32(12)
C8 C7 H7A 116.3
C6 C7 H7A 116.3
C7 C8 C9 121.05(12)
C7 C8 H8A 119.5
C9 C8 H8A 119.5
C10 C9 C8 125.21(12)
C10 C9 H9A 117.4
C8 C9 H9A 117.4
C9 C10 C11 121.17(12)
C9 C10 H10A 119.4
C11 C10 H10A 119.4
O1 C11 C10 121.87(12)
O1 C11 C12 118.98(12)
C10 C11 C12 119.15(11)
C17 C12 C13 118.95(11)
C17 C12 C11 123.83(11)
C13 C12 C11 117.16(11)
C14 C13 C12 119.14(11)
C14 C13 H13A 120.4
C12 C13 H13A 120.4
C13 C14 C15 122.73(12)
C13 C14 N1 118.47(11)
C15 C14 N1 118.77(12)
C16 C15 C14 118.03(12)
C16 C15 H15A 121.0
C14 C15 H15A 121.0
C15 C16 C17 120.38(12)
C15 C16 H16A 119.8
C17 C16 H16A 119.8
C16 C17 C12 120.75(12)
C16 C17 H17A 119.6
C12 C17 H17A 119.6

loop_
_geom_bond_atom_site_label_1
_geom_bond_atom_site_label_2
_geom_bond_distance
O1 C11 1.2285(15)
O2 N1 1.2322(15)
O3 N1 1.2249(16)
N1 C14 1.4693(18)
C1 C2 1.389(2)
C1 C6 1.4016(19)
C1 H1A 0.9300
C2 C3 1.388(2)
C2 H2A 0.9300
C3 C4 1.388(2)
C3 H3A 0.9300
C4 C5 1.385(2)
C4 H4A 0.9300
C5 C6 1.4007(19)
C5 H5A 0.9300
C6 C7 1.4622(19)
C7 C8 1.3462(19)
C7 H7A 0.9300
C8 C9 1.4340(19)
C8 H8A 0.9300
C9 C10 1.3466(18)
C9 H9A 0.9300
C10 C11 1.4636(19)
C10 H10A 0.9300
C11 C12 1.5001(18)
C12 C17 1.3962(17)
C12 C13 1.3962(18)
C13 C14 1.3784(18)
C13 H13A 0.9300
C14 C15 1.3877(18)
C15 C16 1.386(2)
C15 H15A 0.9300
C16 C17 1.3943(19)
C16 H16A 0.9300
C17 H17A 0.9300

loop_
_geom_hbond_atom_site_label_D
_geom_hbond_atom_site_label_H
_geom_hbond_atom_site_label_A
_geom_hbond_site_symmetry_A
_geom_hbond_distance_DH
_geom_hbond_distance_HA
_geom_hbond_distance_DA
_geom_hbond_angle_DHA
_geom_hbond_publ_flag
C7 H7A O1 4_465 0.93 2.42 3.297(2) 157 y
C10 H10A O2 3_655 0.93 2.47 3.358(2) 159 y
C16 H16A O1 3_655 0.93 2.57 3.462(2) 161 y
C15 H15A Cg1 2_575 0.93 2.76 3.6120(10) 152 y

loop_
_geom_torsion_atom_site_label_1
_geom_torsion_atom_site_label_2
_geom_torsion_atom_site_label_3
_geom_torsion_atom_site_label_4
_geom_torsion
C6 C1 C2 C3 0.4(2)
C1 C2 C3 C4 -0.1(2)
C2 C3 C4 C5 -0.8(2)
C3 C4 C5 C6 1.3(2)
C4 C5 C6 C1 -1.0(2)
C4 C5 C6 C7 -179.88(12)
C2 C1 C6 C5 0.2(2)
C2 C1 C6 C7 178.98(13)
C5 C6 C7 C8 -171.02(13)
C1 C6 C7 C8 10.2(2)
C6 C7 C8 C9 179.39(12)
C7 C8 C9 C10 -177.30(13)
C8 C9 C10 C11 179.56(12)
C9 C10 C11 O1 -8.6(2)
C9 C10 C11 C12 171.19(12)
O1 C11 C12 C17 172.88(13)
C10 C11 C12 C17 -6.89(18)
O1 C11 C12 C13 -4.30(18)
C10 C11 C12 C13 175.93(11)
C17 C12 C13 C14 0.48(18)
C11 C12 C13 C14 177.81(11)
C12 C13 C14 C15 -0.16(19)
C12 C13 C14 N1 -178.43(11)
O3 N1 C14 C13 179.94(12)
O2 N1 C14 C13 0.17(18)
O3 N1 C14 C15 1.60(19)
O2 N1 C14 C15 -178.17(12)
C13 C14 C15 C16 -0.3(2)
N1 C14 C15 C16 177.95(12)
C14 C15 C16 C17 0.5(2)
C15 C16 C17 C12 -0.2(2)
C13 C12 C17 C16 -0.33(19)
C11 C12 C17 C16 -177.47(13)
